data_4073037
loop_
_publ_author_name
'Orzechowski, Lars'
'Harder, Sjoerd'

_publ_section_title
;
 Isolation of an Intermediate in the Catalytic Trimerization of
 Isocyanates by a Monomeric Calcium Carbene with Chelating
 Iminophosphorane Substituents
;
_journal_issue 9
_journal_name_full Organometallics
_journal_page_first 2144
_journal_paper_doi 10.1021/om070023n
_journal_volume 26
_journal_year 2007
_chemical_formula_sum 'C57 H70 Ca N2 O2 P2'
_chemical_formula_weight 917.17
_chemical_name_common C(Ph2P=N-(2,6-iPr-C6H3))Ca.THF2
_chemical_name_systematic
;
 ?
;
_space_group_IT_number 14
_symmetry_cell_setting monoclinic
_symmetry_space_group_name_Hall '-P 2yn'
_symmetry_space_group_name_H-M 'P 1 21/n 1'
_atom_sites_solution_hydrogens geom
_atom_sites_solution_primary direct
_atom_sites_solution_secondary difmap
_audit_creation_method SHELXL-97
_cell_angle_alpha 90.00
_cell_angle_beta 103.7870(10)
_cell_angle_gamma 90.00
_cell_formula_units_Z 4
_cell_length_a 11.2645(2)
_cell_length_b 24.1967(6)
_cell_length_c 19.0740(4)
_cell_measurement_temperature 203(2)
_cell_volume 5049.09(19)
_computing_structure_refinement 'SHELXL-97 (Sheldrick, 1997)'
_diffrn_ambient_temperature 203(2)
_diffrn_measured_fraction_theta_full 0.988
_diffrn_measured_fraction_theta_max 0.988
_diffrn_radiation_monochromator graphite
_diffrn_radiation_source 'fine-focus sealed tube'
_diffrn_radiation_type MoK\a
_diffrn_radiation_wavelength 0.71073
_diffrn_reflns_av_R_equivalents 0.0767
_diffrn_reflns_av_sigmaI/netI 0.0399
_diffrn_reflns_limit_h_max 15
_diffrn_reflns_limit_h_min -15
_diffrn_reflns_limit_k_max 34
_diffrn_reflns_limit_k_min -34
_diffrn_reflns_limit_l_max 26
_diffrn_reflns_limit_l_min -26
_diffrn_reflns_number 210551
_diffrn_reflns_theta_full 30.08
_diffrn_reflns_theta_max 30.08
_diffrn_reflns_theta_min 1.68
_exptl_absorpt_coefficient_mu 0.231
_exptl_crystal_density_diffrn 1.207
_exptl_crystal_density_method 'not measured'
_exptl_crystal_F_000 1968
_refine_diff_density_max 0.526
_refine_diff_density_min -0.380
_refine_diff_density_rms 0.053
_refine_ls_extinction_method none
_refine_ls_goodness_of_fit_ref 1.021
_refine_ls_hydrogen_treatment mixed
_refine_ls_matrix_type full
_refine_ls_number_parameters 582
_refine_ls_number_reflns 14655
_refine_ls_number_restraints 0
_refine_ls_restrained_S_all 1.021
_refine_ls_R_factor_all 0.0705
_refine_ls_R_factor_gt 0.0478
_refine_ls_shift/su_max 0.001
_refine_ls_shift/su_mean 0.000
_refine_ls_structure_factor_coef Fsqd
_refine_ls_weighting_details 'calc w=1/[\s^2^(Fo^2^)+(0.0511P)^2^+2.0728P] where P=(Fo^2^+2Fc^2^)/3'
_refine_ls_weighting_scheme calc
_refine_ls_wR_factor_gt 0.1104
_refine_ls_wR_factor_ref 0.1210
_reflns_number_gt 11098
_reflns_number_total 14655
_reflns_threshold_expression >2sigma(I)
_cod_data_source_file om070023nsi20070109_093232.cif
_cod_data_source_block hasj41
_cod_original_sg_symbol_H-M P21/n
_cod_database_code 4073037

loop_
_symmetry_equiv_pos_as_xyz
'x, y, z'
'-x+1/2, y+1/2, -z+1/2'
'-x, -y, -z'
'x-1/2, -y-1/2, z-1/2'

loop_
_atom_site_label
_atom_site_type_symbol
_atom_site_fract_x
_atom_site_fract_y
_atom_site_fract_z
_atom_site_U_iso_or_equiv
_atom_site_adp_type
_atom_site_occupancy
_atom_site_symmetry_multiplicity
_atom_site_calc_flag
_atom_site_refinement_flags
_atom_site_disorder_assembly
_atom_site_disorder_group
Ca Ca 0.39649(3) 0.176587(12) 0.641125(16) 0.02749(8) Uani 1 1 d . . .
N1 N 0.43201(11) 0.09331(5) 0.70588(7) 0.0288(3) Uani 1 1 d . A .
N2 N 0.31864(11) 0.24936(5) 0.70043(6) 0.0258(2) Uani 1 1 d . A .
O1 O 0.54050(11) 0.21127(6) 0.57987(7) 0.0440(3) Uani 1 1 d . A .
O2 O 0.25287(13) 0.14132(6) 0.54034(7) 0.0525(3) Uani 1 1 d . A .
P1 P 0.49804(3) 0.121971(15) 0.78302(2) 0.02316(8) Uani 1 1 d . A .
P2 P 0.43339(3) 0.246763(15) 0.771483(19) 0.02226(8) Uani 1 1 d . A .
C1 C 0.51374(12) 0.18937(6) 0.77188(8) 0.0243(3) Uani 1 1 d . A .
C2 C 0.41596(13) 0.10357(6) 0.85244(8) 0.0289(3) Uani 1 1 d . . .
C3 C 0.46738(15) 0.07898(7) 0.91880(8) 0.0343(3) Uani 1 1 d . A .
H3 H 0.5545 0.0696 0.9311 0.041 Uiso 1 1 calc R . .
C4 C 0.39649(18) 0.06756(8) 0.96794(10) 0.0458(4) Uani 1 1 d . . .
H4 H 0.4336 0.0495 1.0139 0.055 Uiso 1 1 calc R A .
C5 C 0.27464(19) 0.08163(10) 0.95186(12) 0.0556(5) Uani 1 1 d . A .
H5 H 0.2248 0.0737 0.9863 0.067 Uiso 1 1 calc R . .
C6 C 0.22322(18) 0.10698(9) 0.88717(12) 0.0547(5) Uani 1 1 d . . .
H6 H 0.1368 0.1175 0.8760 0.066 Uiso 1 1 calc R A .
C7 C 0.29237(15) 0.11766(7) 0.83783(10) 0.0392(4) Uani 1 1 d . A .
H7 H 0.2540 0.1354 0.7918 0.047 Uiso 1 1 calc R . .
C8 C 0.64590(13) 0.08847(6) 0.81904(8) 0.0275(3) Uani 1 1 d . . .
C9 C 0.75093(14) 0.12055(7) 0.83626(9) 0.0363(4) Uani 1 1 d . A .
H9 H 0.7456 0.1605 0.8276 0.044 Uiso 1 1 calc R . .
C10 C 0.86403(16) 0.09630(9) 0.86589(12) 0.0517(5) Uani 1 1 d . . .
H10 H 0.9377 0.1193 0.8776 0.062 Uiso 1 1 calc R A .
C11 C 0.87314(18) 0.04035(9) 0.87882(12) 0.0551(5) Uani 1 1 d . A .
H11 H 0.9529 0.0237 0.9000 0.066 Uiso 1 1 calc R . .
C12 C 0.76919(18) 0.00766(8) 0.86176(10) 0.0476(5) Uani 1 1 d . . .
H12 H 0.7753 -0.0322 0.8708 0.057 Uiso 1 1 calc R A .
C13 C 0.65620(16) 0.03155(7) 0.83179(9) 0.0354(3) Uani 1 1 d . A .
H13 H 0.5830 0.0083 0.8195 0.042 Uiso 1 1 calc R . .
C14 C 0.39341(13) 0.26605(6) 0.85659(8) 0.0262(3) Uani 1 1 d . . .
C15 C 0.32542(15) 0.31334(7) 0.86265(9) 0.0339(3) Uani 1 1 d . A .
H15 H 0.2866 0.3342 0.8192 0.041 Uiso 1 1 calc R . .
C16 C 0.31224(17) 0.33107(8) 0.92958(9) 0.0417(4) Uani 1 1 d . . .
H16 H 0.2643 0.3643 0.9332 0.050 Uiso 1 1 calc R A .
C17 C 0.36655(17) 0.30195(8) 0.99105(9) 0.0447(4) Uani 1 1 d . A .
H17 H 0.3591 0.3152 1.0384 0.054 Uiso 1 1 calc R . .
C18 C 0.43162(19) 0.25412(8) 0.98608(9) 0.0457(4) Uani 1 1 d . . .
H18 H 0.4682 0.2328 1.0296 0.055 Uiso 1 1 calc R A .
C19 C 0.44455(15) 0.23654(7) 0.91894(9) 0.0359(4) Uani 1 1 d . A .
H19 H 0.4906 0.2027 0.9155 0.043 Uiso 1 1 calc R . .
C20 C 0.53806(13) 0.30492(6) 0.76875(8) 0.0272(3) Uani 1 1 d . . .
C21 C 0.66374(14) 0.29736(7) 0.79134(10) 0.0355(4) Uani 1 1 d . A .
H21 H 0.6962 0.2614 0.8103 0.043 Uiso 1 1 calc R . .
C22 C 0.74423(16) 0.34036(8) 0.78729(11) 0.0443(4) Uani 1 1 d . . .
H22 H 0.8326 0.3343 0.8034 0.053 Uiso 1 1 calc R A .
C23 C 0.70032(17) 0.39139(8) 0.76073(11) 0.0467(4) Uani 1 1 d . A .
H23 H 0.7572 0.4213 0.7572 0.056 Uiso 1 1 calc R . .
C24 C 0.57582(17) 0.39994(7) 0.73924(10) 0.0426(4) Uani 1 1 d . . .
H24 H 0.5441 0.4362 0.7209 0.051 Uiso 1 1 calc R A .
C25 C 0.49534(15) 0.35722(6) 0.74353(9) 0.0335(3) Uani 1 1 d . A .
H25 H 0.4071 0.3639 0.7286 0.040 Uiso 1 1 calc R . .
C26 C 0.44710(15) 0.03780(6) 0.68543(8) 0.0319(3) Uani 1 1 d . . .
C27 C 0.54384(16) 0.02371(7) 0.65320(9) 0.0370(4) Uani 1 1 d . A .
C28 C 0.55641(19) -0.03066(8) 0.63214(10) 0.0477(5) Uani 1 1 d . . .
H28 H 0.6230 -0.0401 0.6093 0.057 Uiso 1 1 calc R A .
C29 C 0.4772(2) -0.07144(8) 0.64280(12) 0.0556(5) Uani 1 1 d . A .
H29 H 0.4892 -0.1098 0.6294 0.067 Uiso 1 1 calc R . .
C30 C 0.3816(2) -0.05785(7) 0.67235(11) 0.0511(5) Uani 1 1 d . . .
H30 H 0.3253 -0.0870 0.6796 0.061 Uiso 1 1 calc R A .
C31 C 0.36176(16) -0.00381(7) 0.69254(9) 0.0388(4) Uani 1 1 d . A .
C32 C 0.63221(18) 0.06663(8) 0.63716(10) 0.0432(4) Uani 1 1 d . . .
H32 H 0.6194 0.1009 0.6617 0.052 Uiso 1 1 calc R A .
C33 C 0.6025(3) 0.07854(10) 0.55595(12) 0.0687(7) Uani 1 1 d . A .
H33A H 0.6591 0.1065 0.5458 0.103 Uiso 1 1 calc R . .
H33B H 0.5185 0.0922 0.5403 0.103 Uiso 1 1 calc R . .
H33C H 0.6110 0.0445 0.5297 0.103 Uiso 1 1 calc R . .
C34 C 0.76674(19) 0.05053(9) 0.66393(13) 0.0578(5) Uani 1 1 d . A .
H34A H 0.8184 0.0800 0.6522 0.087 Uiso 1 1 calc R . .
H34B H 0.7822 0.0162 0.6404 0.087 Uiso 1 1 calc R . .
H34C H 0.7858 0.0451 0.7163 0.087 Uiso 1 1 calc R . .
C35 C 0.24968(17) 0.00836(8) 0.72048(10) 0.0448(4) Uani 1 1 d . . .
H35 H 0.2449 0.0484 0.7266 0.054 Uiso 1 1 calc R A .
C36 C 0.1309(2) -0.01056(10) 0.66743(14) 0.0664(6) Uani 1 1 d . A .
H36A H 0.0608 -0.0020 0.6876 0.100 Uiso 1 1 calc R . .
H36B H 0.1343 -0.0505 0.6596 0.100 Uiso 1 1 calc R . .
H36C H 0.1221 0.0088 0.6213 0.100 Uiso 1 1 calc R . .
C37 C 0.2561(2) -0.01874(9) 0.79353(12) 0.0594(6) Uani 1 1 d . A .
H37A H 0.1824 -0.0095 0.8099 0.089 Uiso 1 1 calc R . .
H37B H 0.3283 -0.0052 0.8288 0.089 Uiso 1 1 calc R . .
H37C H 0.2618 -0.0589 0.7889 0.089 Uiso 1 1 calc R . .
C38 C 0.21929(13) 0.28682(6) 0.68100(8) 0.0263(3) Uani 1 1 d . . .
C39 C 0.11497(13) 0.28114(7) 0.70995(8) 0.0299(3) Uani 1 1 d . A .
C40 C 0.01833(15) 0.31808(7) 0.68949(9) 0.0381(4) Uani 1 1 d . . .
H40 H -0.0520 0.3147 0.7111 0.046 Uiso 1 1 calc R A .
C41 C 0.01880(16) 0.35925(8) 0.63965(10) 0.0420(4) Uani 1 1 d . A .
H41 H -0.0488 0.3857 0.6273 0.050 Uiso 1 1 calc R . .
C42 C 0.11587(15) 0.36259(7) 0.60746(9) 0.0383(4) Uani 1 1 d . . .
H42 H 0.1145 0.3906 0.5702 0.046 Uiso 1 1 calc R A .
C43 C 0.21590(14) 0.32719(7) 0.62653(8) 0.0308(3) Uani 1 1 d . A .
C44 C 0.31295(14) 0.32993(7) 0.58312(9) 0.0343(3) Uani 1 1 d . . .
H44 H 0.3865 0.3114 0.6109 0.041 Uiso 1 1 calc R A .
C45 C 0.34844(18) 0.38874(8) 0.56604(11) 0.0468(4) Uani 1 1 d . A .
H45A H 0.4112 0.3870 0.5383 0.070 Uiso 1 1 calc R . .
H45B H 0.3805 0.4088 0.6112 0.070 Uiso 1 1 calc R . .
H45C H 0.2762 0.4080 0.5377 0.070 Uiso 1 1 calc R . .
C46 C 0.26678(18) 0.29801(9) 0.51248(10) 0.0491(5) Uani 1 1 d . A .
H46A H 0.3284 0.2995 0.4839 0.074 Uiso 1 1 calc R . .
H46B H 0.1905 0.3147 0.4850 0.074 Uiso 1 1 calc R . .
H46C H 0.2519 0.2594 0.5234 0.074 Uiso 1 1 calc R . .
C47 C 0.10183(14) 0.23197(7) 0.75694(9) 0.0332(3) Uani 1 1 d . . .
H47 H 0.1841 0.2206 0.7829 0.040 Uiso 1 1 calc R A .
C48 C 0.04458(18) 0.18407(8) 0.70878(11) 0.0496(5) Uani 1 1 d . A .
H48A H 0.0358 0.1522 0.7388 0.074 Uiso 1 1 calc R . .
H48B H 0.0972 0.1741 0.6765 0.074 Uiso 1 1 calc R . .
H48C H -0.0361 0.1951 0.6800 0.074 Uiso 1 1 calc R . .
C49 C 0.0284(2) 0.24395(9) 0.81301(12) 0.0553(5) Uani 1 1 d . A .
H49A H 0.0240 0.2105 0.8412 0.083 Uiso 1 1 calc R . .
H49B H -0.0544 0.2556 0.7885 0.083 Uiso 1 1 calc R . .
H49C H 0.0685 0.2734 0.8453 0.083 Uiso 1 1 calc R . .
C50 C 0.54435(18) 0.22635(9) 0.50705(10) 0.0478(4) Uani 1 1 d . . .
H50A H 0.4615 0.2295 0.4762 0.062 Uiso 1 1 calc R A .
H50B H 0.5896 0.1987 0.4863 0.062 Uiso 1 1 calc R . .
C51 C 0.60936(19) 0.28197(9) 0.51401(12) 0.0561(5) Uani 1 1 d . A .
H51A H 0.5505 0.3123 0.5010 0.073 Uiso 1 1 calc R . .
H51B H 0.6671 0.2836 0.4829 0.073 Uiso 1 1 calc R . .
C52 C 0.6764(2) 0.28531(11) 0.59349(13) 0.0660(6) Uani 1 1 d . . .
H52A H 0.7636 0.2925 0.5986 0.086 Uiso 1 1 calc R A .
H52B H 0.6421 0.3147 0.6181 0.086 Uiso 1 1 calc R . .
C53 C 0.65671(18) 0.22933(10) 0.62393(11) 0.0530(5) Uani 1 1 d . A .
H53A H 0.7221 0.2037 0.6200 0.069 Uiso 1 1 calc R . .
H53B H 0.6537 0.2323 0.6747 0.069 Uiso 1 1 calc R . .
C54 C 0.2295(3) 0.14591(12) 0.46283(13) 0.0592(8) Uani 0.787(3) 1 d P A 1
H54A H 0.3041 0.1382 0.4466 0.077 Uiso 0.787(3) 1 calc PR A 1
H54B H 0.2013 0.1832 0.4472 0.077 Uiso 0.787(3) 1 calc PR A 1
C55 C 0.1341(3) 0.10482(13) 0.43273(13) 0.0563(8) Uani 0.787(3) 1 d P A 1
H55A H 0.1553 0.0842 0.3932 0.073 Uiso 0.787(3) 1 calc PR A 1
H55B H 0.0549 0.1229 0.4145 0.073 Uiso 0.787(3) 1 calc PR A 1
C56 C 0.1299(4) 0.06711(15) 0.49475(17) 0.0884(13) Uani 0.787(3) 1 d P A 1
H56A H 0.0470 0.0530 0.4907 0.115 Uiso 0.787(3) 1 calc PR A 1
H56B H 0.1857 0.0358 0.4965 0.115 Uiso 0.787(3) 1 calc PR A 1
C57 C 0.1689(3) 0.10222(14) 0.55875(14) 0.0814(12) Uani 0.787(3) 1 d P A 1
H57A H 0.0987 0.1213 0.5697 0.106 Uiso 0.787(3) 1 calc PR A 1
H57B H 0.2093 0.0802 0.6008 0.106 Uiso 0.787(3) 1 calc PR A 1
C58 C 0.2821(3) 0.08592(14) 0.50288(14) 0.065(3) Uiso 0.213(3) 1 d PR A 2
H58A H 0.3310 0.0933 0.4678 0.085 Uiso 0.213(3) 1 calc PR A 2
H58B H 0.3251 0.0592 0.5386 0.085 Uiso 0.213(3) 1 calc PR A 2
C59 C 0.1609(3) 0.06662(14) 0.46778(14) 0.058(3) Uiso 0.213(3) 1 d PR A 2
H59A H 0.1485 0.0293 0.4847 0.076 Uiso 0.213(3) 1 calc PR A 2
H59B H 0.1523 0.0650 0.4155 0.076 Uiso 0.213(3) 1 calc PR A 2
C60 C 0.0696(3) 0.10392(14) 0.48398(14) 0.092(5) Uiso 0.213(3) 1 d PR A 2
H60A H 0.0011 0.1088 0.4418 0.119 Uiso 0.213(3) 1 calc PR A 2
H60B H 0.0381 0.0899 0.5243 0.119 Uiso 0.213(3) 1 calc PR A 2
C61 C 0.1352(3) 0.15502(14) 0.50298(14) 0.084(4) Uiso 0.213(3) 1 d PR A 2
H61A H 0.1372 0.1761 0.4594 0.109 Uiso 0.213(3) 1 calc PR A 2
H61B H 0.0952 0.1776 0.5333 0.109 Uiso 0.213(3) 1 calc PR A 2

loop_
_atom_site_aniso_label
_atom_site_aniso_U_11
_atom_site_aniso_U_22
_atom_site_aniso_U_33
_atom_site_aniso_U_23
_atom_site_aniso_U_13
_atom_site_aniso_U_12
Ca 0.03137(16) 0.02763(15) 0.02326(15) -0.00139(11) 0.00610(11) -0.00178(12)
N1 0.0331(7) 0.0230(6) 0.0279(6) -0.0016(5) 0.0027(5) -0.0045(5)
N2 0.0231(6) 0.0289(6) 0.0245(6) 0.0006(5) 0.0038(5) 0.0012(5)
O1 0.0426(7) 0.0563(8) 0.0373(7) -0.0009(6) 0.0177(5) -0.0074(6)
O2 0.0620(9) 0.0564(8) 0.0310(6) -0.0035(6) -0.0050(6) -0.0166(7)
P1 0.02182(17) 0.02211(17) 0.02520(18) -0.00112(14) 0.00492(13) -0.00073(13)
P2 0.02047(16) 0.02203(17) 0.02394(17) -0.00112(13) 0.00461(13) 0.00028(13)
C1 0.0219(6) 0.0231(7) 0.0277(7) -0.0018(5) 0.0053(5) -0.0003(5)
C2 0.0281(7) 0.0276(7) 0.0319(8) -0.0026(6) 0.0087(6) -0.0034(6)
C3 0.0338(8) 0.0395(9) 0.0295(8) -0.0006(7) 0.0074(6) -0.0035(7)
C4 0.0526(11) 0.0534(11) 0.0341(9) 0.0023(8) 0.0156(8) -0.0085(9)
C5 0.0525(12) 0.0700(14) 0.0539(12) 0.0034(10) 0.0321(10) -0.0068(10)
C6 0.0344(10) 0.0666(13) 0.0700(14) 0.0082(11) 0.0263(9) 0.0031(9)
C7 0.0303(8) 0.0424(9) 0.0469(10) 0.0070(8) 0.0131(7) 0.0028(7)
C8 0.0273(7) 0.0305(8) 0.0249(7) -0.0028(6) 0.0066(6) 0.0038(6)
C9 0.0269(8) 0.0384(9) 0.0437(9) -0.0030(7) 0.0083(7) 0.0035(6)
C10 0.0265(8) 0.0632(13) 0.0633(13) -0.0073(10) 0.0064(8) 0.0064(8)
C11 0.0372(10) 0.0672(14) 0.0565(12) -0.0018(10) 0.0026(9) 0.0265(10)
C12 0.0559(12) 0.0407(10) 0.0452(10) 0.0023(8) 0.0102(9) 0.0219(9)
C13 0.0407(9) 0.0309(8) 0.0343(8) -0.0013(7) 0.0081(7) 0.0066(7)
C14 0.0246(7) 0.0275(7) 0.0258(7) -0.0015(6) 0.0048(5) 0.0011(5)
C15 0.0366(8) 0.0356(8) 0.0288(8) -0.0001(6) 0.0063(6) 0.0098(7)
C16 0.0452(10) 0.0460(10) 0.0359(9) -0.0026(8) 0.0137(7) 0.0156(8)
C17 0.0520(11) 0.0556(11) 0.0299(9) -0.0038(8) 0.0163(8) 0.0104(9)
C18 0.0568(11) 0.0517(11) 0.0270(8) 0.0070(8) 0.0070(8) 0.0145(9)
C19 0.0403(9) 0.0350(8) 0.0304(8) 0.0010(7) 0.0043(7) 0.0092(7)
C20 0.0271(7) 0.0249(7) 0.0301(7) -0.0050(6) 0.0079(6) -0.0025(5)
C21 0.0283(8) 0.0287(8) 0.0488(10) -0.0068(7) 0.0078(7) -0.0018(6)
C22 0.0290(8) 0.0407(10) 0.0637(12) -0.0098(9) 0.0119(8) -0.0073(7)
C23 0.0446(10) 0.0369(9) 0.0598(12) -0.0051(8) 0.0148(9) -0.0162(8)
C24 0.0486(10) 0.0282(8) 0.0489(10) 0.0028(7) 0.0074(8) -0.0074(7)
C25 0.0343(8) 0.0267(8) 0.0381(9) 0.0000(6) 0.0055(7) -0.0025(6)
C26 0.0400(9) 0.0240(7) 0.0263(7) -0.0021(6) -0.0025(6) -0.0040(6)
C27 0.0475(10) 0.0298(8) 0.0302(8) -0.0061(6) 0.0022(7) -0.0011(7)
C28 0.0581(12) 0.0363(10) 0.0444(10) -0.0108(8) 0.0038(9) 0.0044(8)
C29 0.0691(14) 0.0273(9) 0.0613(13) -0.0121(9) -0.0026(11) 0.0009(9)
C30 0.0594(12) 0.0274(9) 0.0584(12) -0.0028(8) -0.0021(10) -0.0128(8)
C31 0.0447(9) 0.0273(8) 0.0372(9) 0.0008(7) -0.0044(7) -0.0089(7)
C32 0.0568(11) 0.0365(9) 0.0407(10) -0.0083(8) 0.0202(8) -0.0021(8)
C33 0.108(2) 0.0578(14) 0.0454(12) 0.0009(10) 0.0280(13) -0.0046(13)
C34 0.0553(12) 0.0581(13) 0.0674(14) -0.0127(11) 0.0294(11) -0.0043(10)
C35 0.0427(10) 0.0346(9) 0.0519(11) 0.0034(8) 0.0011(8) -0.0134(7)
C36 0.0495(12) 0.0629(14) 0.0762(16) 0.0043(12) -0.0060(11) -0.0199(10)
C37 0.0670(14) 0.0486(12) 0.0611(13) 0.0084(10) 0.0121(11) -0.0197(10)
C38 0.0225(7) 0.0299(7) 0.0249(7) 0.0000(6) 0.0027(5) 0.0010(5)
C39 0.0256(7) 0.0348(8) 0.0286(7) 0.0004(6) 0.0050(6) 0.0019(6)
C40 0.0277(8) 0.0468(10) 0.0403(9) 0.0035(7) 0.0092(7) 0.0069(7)
C41 0.0319(8) 0.0448(10) 0.0475(10) 0.0075(8) 0.0063(7) 0.0132(7)
C42 0.0346(8) 0.0388(9) 0.0393(9) 0.0114(7) 0.0043(7) 0.0057(7)
C43 0.0265(7) 0.0344(8) 0.0299(8) 0.0029(6) 0.0035(6) 0.0012(6)
C44 0.0294(8) 0.0412(9) 0.0316(8) 0.0072(7) 0.0061(6) 0.0000(6)
C45 0.0475(10) 0.0490(11) 0.0462(11) 0.0125(8) 0.0156(8) -0.0024(8)
C46 0.0455(10) 0.0633(13) 0.0392(10) -0.0046(9) 0.0111(8) -0.0040(9)
C47 0.0263(7) 0.0397(9) 0.0342(8) 0.0064(7) 0.0082(6) 0.0009(6)
C48 0.0449(10) 0.0459(11) 0.0530(11) 0.0035(9) 0.0021(9) -0.0082(8)
C49 0.0602(12) 0.0592(13) 0.0564(12) 0.0157(10) 0.0336(10) 0.0085(10)
C50 0.0478(11) 0.0609(12) 0.0378(10) 0.0036(9) 0.0164(8) -0.0034(9)
C51 0.0487(11) 0.0574(13) 0.0658(14) 0.0090(10) 0.0208(10) -0.0063(9)
C52 0.0619(14) 0.0731(16) 0.0673(15) -0.0120(12) 0.0236(12) -0.0241(12)
C53 0.0425(10) 0.0790(15) 0.0399(10) -0.0057(10) 0.0144(8) -0.0097(10)
C54 0.087(2) 0.0553(16) 0.0272(12) -0.0028(11) -0.0033(12) -0.0205(14)
C55 0.0565(16) 0.0759(19) 0.0332(13) -0.0099(12) 0.0039(11) -0.0170(14)
C56 0.129(3) 0.082(3) 0.0478(18) -0.0016(16) 0.009(2) -0.062(2)
C57 0.091(2) 0.111(3) 0.0363(15) -0.0012(16) 0.0021(15) -0.052(2)

loop_
_atom_type_symbol
_atom_type_description
_atom_type_scat_dispersion_real
_atom_type_scat_dispersion_imag
_atom_type_scat_source
C C 0.0033 0.0016 'International Tables Vol C Tables 4.2.6.8 and 6.1.1.4'
H H 0.0000 0.0000 'International Tables Vol C Tables 4.2.6.8 and 6.1.1.4'
N N 0.0061 0.0033 'International Tables Vol C Tables 4.2.6.8 and 6.1.1.4'
O O 0.0106 0.0060 'International Tables Vol C Tables 4.2.6.8 and 6.1.1.4'
Ca Ca 0.2262 0.3064 'International Tables Vol C Tables 4.2.6.8 and 6.1.1.4'
P P 0.1023 0.0942 'International Tables Vol C Tables 4.2.6.8 and 6.1.1.4'

loop_
_geom_angle_atom_site_label_1
_geom_angle_atom_site_label_2
_geom_angle_atom_site_label_3
_geom_angle
N1 Ca O2 96.67(5)
N1 Ca O1 120.87(5)
O2 Ca O1 98.26(5)
N1 Ca N2 114.99(4)
O2 Ca N2 113.45(5)
O1 Ca N2 110.30(4)
N1 Ca C1 66.77(4)
O2 Ca C1 159.57(5)
O1 Ca C1 100.59(4)
N2 Ca C1 66.87(4)
N1 Ca P2 94.49(3)
O2 Ca P2 145.59(4)
O1 Ca P2 103.64(3)
N2 Ca P2 33.52(3)
C1 Ca P2 34.00(3)
N1 Ca P1 33.09(3)
O2 Ca P1 128.28(4)
O1 Ca P1 116.42(3)
N2 Ca P1 90.09(3)
C1 Ca P1 33.76(3)
P2 Ca P1 62.936(11)
N1 Ca C57 78.06(7)
O2 Ca C57 24.17(6)
O1 Ca C57 121.13(6)
N2 Ca C57 107.82(7)
C1 Ca C57 135.45(6)
P2 Ca C57 131.87(6)
P1 Ca C57 106.49(5)
C26 N1 P1 126.11(10)
C26 N1 Ca 133.14(10)
P1 N1 Ca 95.35(6)
C38 N2 P2 131.24(10)
C38 N2 Ca 135.08(9)
P2 N2 Ca 93.30(5)
C53 O1 C50 104.59(13)
C53 O1 Ca 116.91(10)
C50 O1 Ca 138.08(11)
C61 O2 C57 71.29(15)
C61 O2 C54 62.41(18)
C57 O2 C54 109.31(17)
C61 O2 C58 104.20(17)
C57 O2 C58 76.93(16)
C54 O2 C58 67.11(17)
C61 O2 Ca 135.92(16)
C57 O2 Ca 113.72(12)
C54 O2 Ca 136.85(14)
C58 O2 Ca 119.76(13)
N1 P1 C1 109.93(7)
N1 P1 C8 109.11(7)
C1 P1 C8 111.58(7)
N1 P1 C2 110.22(7)
C1 P1 C2 114.63(7)
C8 P1 C2 101.00(7)
N1 P1 Ca 51.56(4)
C1 P1 Ca 58.54(5)
C8 P1 Ca 130.82(5)
C2 P1 Ca 127.57(5)
N2 P2 C1 111.04(7)
N2 P2 C20 109.35(7)
C1 P2 C20 106.71(7)
N2 P2 C14 114.13(6)
C1 P2 C14 117.11(7)
C20 P2 C14 97.10(7)
N2 P2 Ca 53.17(4)
C1 P2 Ca 59.32(5)
C20 P2 Ca 112.15(5)
C14 P2 Ca 150.47(5)
P2 C1 P1 138.56(9)
P2 C1 Ca 86.68(6)
P1 C1 Ca 87.70(6)
C3 C2 C7 117.69(14)
C3 C2 P1 125.81(12)
C7 C2 P1 116.45(12)
C2 C3 C4 120.92(16)
C2 C3 H3 119.5
C4 C3 H3 119.5
C5 C4 C3 120.07(18)
C5 C4 H4 120.0
C3 C4 H4 120.0
C4 C5 C6 119.65(17)
C4 C5 H5 120.2
C6 C5 H5 120.2
C5 C6 C7 120.60(18)
C5 C6 H6 119.7
C7 C6 H6 119.7
C6 C7 C2 121.06(17)
C6 C7 H7 119.5
C2 C7 H7 119.5
C9 C8 C13 118.63(14)
C9 C8 P1 119.26(12)
C13 C8 P1 122.08(12)
C8 C9 C10 120.38(17)
C8 C9 H9 119.8
C10 C9 H9 119.8
C11 C10 C9 120.59(19)
C11 C10 H10 119.7
C9 C10 H10 119.7
C10 C11 C12 119.79(17)
C10 C11 H11 120.1
C12 C11 H11 120.1
C11 C12 C13 119.90(18)
C11 C12 H12 120.1
C13 C12 H12 120.0
C12 C13 C8 120.71(17)
C12 C13 H13 119.6
C8 C13 H13 119.6
C19 C14 C15 118.29(14)
C19 C14 P2 119.00(11)
C15 C14 P2 122.25(11)
C16 C15 C14 120.69(15)
C16 C15 H15 119.7
C14 C15 H15 119.7
C17 C16 C15 120.06(16)
C17 C16 H16 120.0
C15 C16 H16 120.0
C16 C17 C18 120.21(16)
C16 C17 H17 119.9
C18 C17 H17 119.9
C17 C18 C19 119.49(16)
C17 C18 H18 120.3
C19 C18 H18 120.3
C14 C19 C18 121.23(15)
C14 C19 H19 119.4
C18 C19 H19 119.4
C21 C20 C25 117.87(14)
C21 C20 P2 120.09(12)
C25 C20 P2 122.03(11)
C20 C21 C22 120.81(16)
C20 C21 H21 119.6
C22 C21 H21 119.6
C23 C22 C21 120.45(16)
C23 C22 H22 119.8
C21 C22 H22 119.8
C24 C23 C22 119.54(16)
C24 C23 H23 120.2
C22 C23 H23 120.2
C23 C24 C25 120.12(17)
C23 C24 H24 119.9
C25 C24 H24 119.9
C24 C25 C20 121.17(15)
C24 C25 H25 119.4
C20 C25 H25 119.4
C27 C26 N1 120.16(14)
C27 C26 C31 118.65(15)
N1 C26 C31 121.07(15)
C28 C27 C26 119.66(17)
C28 C27 C32 118.11(17)
C26 C27 C32 122.17(14)
C29 C28 C27 121.35(19)
C29 C28 H28 119.3
C27 C28 H28 119.3
C30 C29 C28 119.28(18)
C30 C29 H29 120.4
C28 C29 H29 120.4
C29 C30 C31 122.15(18)
C29 C30 H30 118.9
C31 C30 H30 118.9
C30 C31 C26 118.74(18)
C30 C31 C35 118.81(16)
C26 C31 C35 122.45(15)
C27 C32 C34 113.79(16)
C27 C32 C33 109.66(17)
C34 C32 C33 110.22(18)
C27 C32 H32 107.6
C34 C32 H32 107.6
C33 C32 H32 107.6
C32 C33 H33A 109.5
C32 C33 H33B 109.5
H33A C33 H33B 109.5
C32 C33 H33C 109.5
H33A C33 H33C 109.5
H33B C33 H33C 109.5
C32 C34 H34A 109.5
C32 C34 H34B 109.5
H34A C34 H34B 109.5
C32 C34 H34C 109.5
H34A C34 H34C 109.5
H34B C34 H34C 109.5
C31 C35 C37 112.10(17)
C31 C35 C36 112.19(18)
C37 C35 C36 108.47(17)
C31 C35 H35 108.0
C37 C35 H35 108.0
C36 C35 H35 108.0
C35 C36 H36A 109.5
C35 C36 H36B 109.5
H36A C36 H36B 109.5
C35 C36 H36C 109.5
H36A C36 H36C 109.5
H36B C36 H36C 109.5
C35 C37 H37A 109.5
C35 C37 H37B 109.5
H37A C37 H37B 109.5
C35 C37 H37C 109.5
H37A C37 H37C 109.5
H37B C37 H37C 109.5
N2 C38 C39 120.74(13)
N2 C38 C43 120.83(13)
C39 C38 C43 118.10(13)
C40 C39 C38 119.61(14)
C40 C39 C47 119.31(14)
C38 C39 C47 120.79(13)
C41 C40 C39 121.79(15)
C41 C40 H40 119.1
C39 C40 H40 119.1
C40 C41 C42 118.93(15)
C40 C41 H41 120.5
C42 C41 H41 120.5
C41 C42 C43 121.72(16)
C41 C42 H42 119.1
C43 C42 H42 119.1
C42 C43 C38 119.55(14)
C42 C43 C44 118.18(14)
C38 C43 C44 122.04(13)
C43 C44 C46 108.60(14)
C43 C44 C45 114.41(14)
C46 C44 C45 109.39(15)
C43 C44 H44 108.1
C46 C44 H44 108.1
C45 C44 H44 108.1
C44 C45 H45A 109.5
C44 C45 H45B 109.5
H45A C45 H45B 109.5
C44 C45 H45C 109.5
H45A C45 H45C 109.5
H45B C45 H45C 109.5
C44 C46 H46A 109.5
C44 C46 H46B 109.5
H46A C46 H46B 109.5
C44 C46 H46C 109.5
H46A C46 H46C 109.5
H46B C46 H46C 109.5
C39 C47 C48 109.10(14)
C39 C47 C49 114.20(14)
C48 C47 C49 110.16(16)
C39 C47 H47 107.7
C48 C47 H47 107.7
C49 C47 H47 107.7
C47 C48 H48A 109.5
C47 C48 H48B 109.5
H48A C48 H48B 109.5
C47 C48 H48C 109.5
H48A C48 H48C 109.5
H48B C48 H48C 109.5
C47 C49 H49A 109.5
C47 C49 H49B 109.5
H49A C49 H49B 109.5
C47 C49 H49C 109.5
H49A C49 H49C 109.5
H49B C49 H49C 109.5
O1 C50 C51 105.25(16)
O1 C50 H50A 110.7
C51 C50 H50A 110.7
O1 C50 H50B 110.7
C51 C50 H50B 110.7
H50A C50 H50B 108.8
C50 C51 C52 104.30(17)
C50 C51 H51A 110.9
C52 C51 H51A 110.9
C50 C51 H51B 110.9
C52 C51 H51B 110.9
H51A C51 H51B 108.9
C53 C52 C51 104.55(18)
C53 C52 H52A 110.8
C51 C52 H52A 110.8
C53 C52 H52B 110.8
C51 C52 H52B 110.8
H52A C52 H52B 108.9
O1 C53 C52 104.07(17)
O1 C53 H53A 110.9
C52 C53 H53A 110.9
O1 C53 H53B 110.9
C52 C53 H53B 110.9
H53A C53 H53B 109.0
O2 C54 C55 106.5(2)
O2 C54 H54A 110.4
C55 C54 H54A 110.4
O2 C54 H54B 110.4
C55 C54 H54B 110.4
H54A C54 H54B 108.6
C54 C55 C56 105.0(2)
C54 C55 H55A 110.7
C56 C55 H55A 110.7
C54 C55 H55B 110.7
C56 C55 H55B 110.7
H55A C55 H55B 108.8
C57 C56 C55 104.1(3)
C57 C56 H56A 110.9
C55 C56 H56A 110.9
C57 C56 H56B 110.9
C55 C56 H56B 110.9
H56A C56 H56B 108.9
O2 C57 C56 105.2(2)
O2 C57 Ca 42.11(9)
C56 C57 Ca 140.9(2)
O2 C57 H57A 110.7
C56 C57 H57A 110.7
Ca C57 H57A 102.8
O2 C57 H57B 110.7
C56 C57 H57B 110.7
Ca C57 H57B 75.2
H57A C57 H57B 108.8
C59 C58 O2 101.92(11)
C59 C58 H58A 111.4
O2 C58 H58A 111.4
C59 C58 H58B 111.4
O2 C58 H58B 111.4
H58A C58 H58B 109.2
C58 C59 C60 109.8
C58 C59 H59A 109.7
C60 C59 H59A 109.7
C58 C59 H59B 109.7
C60 C59 H59B 109.7
H59A C59 H59B 108.2
C61 C60 C59 103.8
C61 C60 H60A 111.0
C59 C60 H60A 111.0
C61 C60 H60B 111.0
C59 C60 H60B 111.0
H60A C60 H60B 109.0
O2 C61 C60 107.10(14)
O2 C61 H61A 110.3
C60 C61 H61A 110.3
O2 C61 H61B 110.3
C60 C61 H61B 110.3
H61A C61 H61B 108.6

loop_
_geom_bond_atom_site_label_1
_geom_bond_atom_site_label_2
_geom_bond_distance
Ca N1 2.3475(13)
Ca O2 2.3577(12)
Ca O1 2.3674(12)
Ca N2 2.3712(12)
Ca C1 2.5476(15)
Ca P2 2.9574(5)
Ca P1 2.9841(5)
Ca C57 3.219(3)
N1 C26 1.4200(19)
N1 P1 1.6363(13)
N2 C38 1.4190(18)
N2 P2 1.6360(12)
O1 C53 1.444(2)
O1 C50 1.447(2)
O2 C61 1.388(4)
O2 C57 1.439(3)
O2 C54 1.443(3)
O2 C58 1.590(4)
P1 C1 1.6596(14)
P1 C8 1.8324(15)
P1 C2 1.8412(15)
P2 C1 1.6565(14)
P2 C20 1.8446(15)
P2 C14 1.8450(15)
C2 C3 1.394(2)
C2 C7 1.395(2)
C3 C4 1.396(2)
C3 H3 0.9800
C4 C5 1.376(3)
C4 H4 0.9800
C5 C6 1.376(3)
C5 H5 0.9800
C6 C7 1.382(2)
C6 H6 0.9800
C7 H7 0.9800
C8 C9 1.387(2)
C8 C13 1.399(2)
C9 C10 1.394(2)
C9 H9 0.9800
C10 C11 1.376(3)
C10 H10 0.9800
C11 C12 1.386(3)
C11 H11 0.9800
C12 C13 1.391(2)
C12 H12 0.9800
C13 H13 0.9800
C14 C19 1.389(2)
C14 C15 1.397(2)
C15 C16 1.388(2)
C15 H15 0.9800
C16 C17 1.380(3)
C16 H16 0.9800
C17 C18 1.385(3)
C17 H17 0.9800
C18 C19 1.390(2)
C18 H18 0.9800
C19 H19 0.9800
C20 C21 1.390(2)
C20 C25 1.398(2)
C21 C22 1.394(2)
C21 H21 0.9800
C22 C23 1.381(3)
C22 H22 0.9800
C23 C24 1.380(3)
C23 H23 0.9800
C24 C25 1.390(2)
C24 H24 0.9800
C25 H25 0.9800
C26 C27 1.415(2)
C26 C31 1.421(2)
C27 C28 1.393(2)
C27 C32 1.519(2)
C28 C29 1.378(3)
C28 H28 0.9800
C29 C30 1.369(3)
C29 H29 0.9800
C30 C31 1.396(3)
C30 H30 0.9800
C31 C35 1.512(3)
C32 C34 1.530(3)
C32 C33 1.532(3)
C32 H32 0.9800
C33 H33A 0.9800
C33 H33B 0.9800
C33 H33C 0.9800
C34 H34A 0.9800
C34 H34B 0.9800
C34 H34C 0.9800
C35 C37 1.526(3)
C35 C36 1.542(3)
C35 H35 0.9800
C36 H36A 0.9800
C36 H36B 0.9800
C36 H36C 0.9800
C37 H37A 0.9800
C37 H37B 0.9800
C37 H37C 0.9800
C38 C39 1.419(2)
C38 C43 1.420(2)
C39 C40 1.391(2)
C39 C47 1.518(2)
C40 C41 1.378(3)
C40 H40 0.9800
C41 C42 1.378(2)
C41 H41 0.9800
C42 C43 1.393(2)
C42 H42 0.9800
C43 C44 1.522(2)
C44 C46 1.532(2)
C44 C45 1.534(2)
C44 H44 0.9800
C45 H45A 0.9800
C45 H45B 0.9800
C45 H45C 0.9800
C46 H46A 0.9800
C46 H46B 0.9800
C46 H46C 0.9800
C47 C48 1.523(3)
C47 C49 1.527(2)
C47 H47 0.9800
C48 H48A 0.9800
C48 H48B 0.9800
C48 H48C 0.9800
C49 H49A 0.9800
C49 H49B 0.9800
C49 H49C 0.9800
C50 C51 1.523(3)
C50 H50A 0.9800
C50 H50B 0.9800
C51 C52 1.526(3)
C51 H51A 0.9800
C51 H51B 0.9800
C52 C53 1.511(3)
C52 H52A 0.9800
C52 H52B 0.9800
C53 H53A 0.9800
C53 H53B 0.9800
C54 C55 1.476(4)
C54 H54A 0.9800
C54 H54B 0.9800
C55 C56 1.503(4)
C55 H55A 0.9800
C55 H55B 0.9800
C56 C57 1.466(4)
C56 H56A 0.9800
C56 H56B 0.9800
C57 H57A 0.9800
C57 H57B 0.9800
C58 C59 1.4473
C58 H58A 0.9800
C58 H58B 0.9800
C59 C60 1.4558
C59 H59A 0.9800
C59 H59B 0.9800
C60 C61 1.4417
C60 H60A 0.9800
C60 H60B 0.9800
C61 H61A 0.9800
C61 H61B 0.9800
